data_2107297
loop_
_publ_author_name
'McMillen, Colin D.'
'Comer, Sara'
'Fulle, Kyle'
'Sanjeewa, Liurukara D.'
'Kolis, Joseph W.'

_publ_section_title
;
 Crystal chemistry of hydrothermally grown ternary alkali rare earth
 fluorides
;
_journal_issue 6
_journal_name_full 'Acta Crystallographica Section B'
_journal_page_first 768
_journal_page_last 776
_journal_paper_doi 10.1107/S2052520615017916
_journal_volume 71
_journal_year 2015
_chemical_formula_sum 'F10 Rb Y3'
_chemical_formula_weight 542.20
_chemical_name_systematic
;
 ?
;
_space_group_IT_number 186
_symmetry_cell_setting hexagonal
_symmetry_space_group_name_Hall 'P 6c -2c'
_symmetry_space_group_name_H-M 'P 63 m c'
_atom_sites_solution_hydrogens none
_atom_sites_solution_primary direct
_atom_sites_solution_secondary difmap
_audit_creation_method SHELXL-97
_cell_angle_alpha 90.00
_cell_angle_beta 90.00
_cell_angle_gamma 120.00
_cell_formula_units_Z 4
_cell_length_a 8.1976(12)
_cell_length_b 8.1976(12)
_cell_length_c 13.384(3)
_cell_measurement_reflns_used 3303
_cell_measurement_temperature 293(2)
_cell_measurement_theta_max 26.7371
_cell_measurement_theta_min 2.8691
_cell_volume 778.9(2)
_computing_cell_refinement 'CrystalClear (Rigaku/MSC, 2006)'
_computing_data_collection 'CrystalClear (Rigaku/MSC, 2006)'
_computing_data_reduction 'CrystalClear (Rigaku/MSC, 2006)'
_computing_molecular_graphics 'DIAMOND (Bradenburg, 1999)'
_computing_publication_material 'SHELXL-97 (Sheldrick, 1997)'
_computing_structure_refinement 'SHELXL-97 (Sheldrick, 1997)'
_computing_structure_solution 'SHELXS-97 (Sheldrick, 1990)'
_diffrn_ambient_temperature 293(2)
_diffrn_detector_area_resol_mean 14.6199
_diffrn_measured_fraction_theta_full 1.000
_diffrn_measured_fraction_theta_max 1.000
_diffrn_measurement_device_type 'Rigaku AFC8S'
_diffrn_measurement_method '\w scans'
_diffrn_radiation_monochromator graphite
_diffrn_radiation_source 'fine-focus sealed tube'
_diffrn_radiation_type MoK\a
_diffrn_radiation_wavelength 0.71073
_diffrn_reflns_av_R_equivalents 0.0572
_diffrn_reflns_av_sigmaI/netI 0.0219
_diffrn_reflns_limit_h_max 9
_diffrn_reflns_limit_h_min -9
_diffrn_reflns_limit_k_max 9
_diffrn_reflns_limit_k_min -9
_diffrn_reflns_limit_l_max 16
_diffrn_reflns_limit_l_min -14
_diffrn_reflns_number 6434
_diffrn_reflns_theta_full 25.24
_diffrn_reflns_theta_max 25.24
_diffrn_reflns_theta_min 2.87
_diffrn_standards_decay_% 0
_diffrn_standards_interval_count 0
_diffrn_standards_interval_time 0
_diffrn_standards_number 0
_exptl_absorpt_coefficient_mu 28.509
_exptl_absorpt_correction_T_max 1.0000
_exptl_absorpt_correction_T_min 0.6920
_exptl_absorpt_correction_type multi-scan
_exptl_absorpt_process_details 'REQAB, CrystalClear'
_exptl_crystal_colour colorless
_exptl_crystal_density_diffrn 4.624
_exptl_crystal_density_meas ?
_exptl_crystal_density_method 'not measured'
_exptl_crystal_description block
_exptl_crystal_F_000 976
_exptl_crystal_size_max 0.22
_exptl_crystal_size_mid 0.12
_exptl_crystal_size_min 0.10
_refine_diff_density_max 1.170
_refine_diff_density_min -0.859
_refine_ls_abs_structure_details 'Flack H D (1983), Acta Cryst. A39, 876-881'
_refine_ls_abs_structure_Flack 0.21(3)
_refine_ls_extinction_coef 0.0057(5)
_refine_ls_extinction_expression Fc^*^=kFc[1+0.001xFc^2^\l^3^/sin(2\q)]^-1/4^
_refine_ls_extinction_method SHELXL
_refine_ls_goodness_of_fit_ref 1.160
_refine_ls_hydrogen_treatment none
_refine_ls_matrix_type full
_refine_ls_number_parameters 60
_refine_ls_number_reflns 557
_refine_ls_number_restraints 1
_refine_ls_restrained_S_all 1.159
_refine_ls_R_factor_all 0.0324
_refine_ls_R_factor_gt 0.0303
_refine_ls_shift/su_max 0.000
_refine_ls_shift/su_mean 0.000
_refine_ls_structure_factor_coef Fsqd
_refine_ls_weighting_details 'calc w=1/[\s^2^(Fo^2^)+(0.0412P)^2^+3.0565P] where P=(Fo^2^+2Fc^2^)/3'
_refine_ls_weighting_scheme calc
_refine_ls_wR_factor_gt 0.0845
_refine_ls_wR_factor_ref 0.0857
_reflns_number_gt 522
_reflns_number_total 557
_reflns_threshold_expression >2sigma(I)
_cod_data_source_file bp5082sup1.cif
_cod_data_source_block RbY3F10
_cod_depositor_comments
;
The following automatic conversions were performed:

'_symmetry_cell_setting' value 'Hexagonal' changed to 'hexagonal'
according to
/usr/data/users/saulius/crontab/automatic-downloads/rss-feeds/IUCr/lib/dictionaries/cif_core.dic
dictionary named 'cif_core.dic' version 2.4.2 from 2011-04-26.

'_exptl_crystal_density_meas' value 'not measured' was changed to '?'
- the value is perceived as not measured.

Automatic conversion script
Id: cif_fix_values 4268 2015-11-12 08:31:59Z antanas 
;
_cod_original_sg_symbol_H-M P6(3)mc
_cod_database_code 2107297
_cod_database_fobs_code 2107297

loop_
_symmetry_equiv_pos_as_xyz
'x, y, z'
'-y, x-y, z'
'-x+y, -x, z'
'-x, -y, z+1/2'
'y, -x+y, z+1/2'
'x-y, x, z+1/2'
'-y, -x, z'
'-x+y, y, z'
'x, x-y, z'
'y, x, z+1/2'
'x-y, -y, z+1/2'
'-x, -x+y, z+1/2'

loop_
_atom_site_type_symbol
_atom_site_label
_atom_site_fract_x
_atom_site_fract_y
_atom_site_fract_z
_atom_site_U_iso_or_equiv
_atom_site_adp_type
_atom_site_calc_flag
_atom_site_refinement_flags
_atom_site_occupancy
_atom_site_symmetry_multiplicity
Rb Rb1 0.3333 0.6667 0.95169(17) 0.0163(6) Uani d S 1 6
Rb Rb2 0.0000 1.0000 0.70814(19) 0.0209(9) Uani d S 1 6
Y Y1 0.01072(15) 0.50536(7) 0.69776(8) 0.0085(3) Uani d S 1 2
Y Y2 0.34722(14) 0.17361(7) 0.95759(8) 0.0083(4) Uani d S 1 2
F F1 0.3333 0.6667 0.7412(12) 0.017(3) Uani d S 1 6
F F2 0.6667 0.3333 0.9128(11) 0.010(3) Uani d S 1 6
F F3 0.0435(9) 0.5217(5) 0.5225(6) 0.0115(15) Uani d S 1 2
F F4 0.3664(10) 0.1832(5) 1.1334(7) 0.0136(17) Uani d S 1 2
F F5 0.3396(7) 0.0032(9) 0.8284(9) 0.0188(8) Uani d . 1 1
F F6 -0.2218(5) 0.2218(5) 0.6594(7) 0.0167(15) Uani d S 1 2
F F7 0.1105(5) -0.1105(5) 0.9894(7) 0.0177(16) Uani d S 1 2

loop_
_atom_site_aniso_label
_atom_site_aniso_U_11
_atom_site_aniso_U_22
_atom_site_aniso_U_33
_atom_site_aniso_U_12
_atom_site_aniso_U_13
_atom_site_aniso_U_23
Rb1 0.0172(7) 0.0172(7) 0.0145(15) 0.0086(4) 0.000 0.000
Rb2 0.0164(6) 0.0164(6) 0.030(3) 0.0082(3) 0.000 0.000
Y1 0.0097(6) 0.0094(4) 0.0066(7) 0.0048(3) 0.0003(7) 0.0001(3)
Y2 0.0085(6) 0.0085(4) 0.0079(7) 0.0042(3) 0.0017(8) 0.0009(4)
F1 0.016(5) 0.016(5) 0.019(7) 0.008(3) 0.000 0.000
F2 0.003(4) 0.003(4) 0.023(8) 0.001(2) 0.000 0.000
F3 0.013(4) 0.014(3) 0.007(4) 0.0063(19) -0.001(3) -0.0007(13)
F4 0.011(4) 0.013(3) 0.016(4) 0.0053(18) 0.000(3) 0.0002(15)
F5 0.025(3) 0.017(2) 0.0113(17) 0.008(3) 0.0042(17) -0.0007(16)
F6 0.016(3) 0.016(3) 0.015(4) 0.005(3) 0.0009(15) -0.0009(15)
F7 0.015(3) 0.015(3) 0.016(4) 0.003(3) -0.0004(16) 0.0004(16)

loop_
_atom_type_symbol
_atom_type_description
_atom_type_scat_dispersion_real
_atom_type_scat_dispersion_imag
_atom_type_scat_source
F F 0.0171 0.0103 'International Tables Vol C Tables 4.2.6.8 and 6.1.1.4'
Rb Rb -0.9393 2.9676 'International Tables Vol C Tables 4.2.6.8 and 6.1.1.4'
Y Y -2.7962 3.5667 'International Tables Vol C Tables 4.2.6.8 and 6.1.1.4'

loop_
_geom_angle_atom_site_label_1
_geom_angle_atom_site_label_2
_geom_angle_atom_site_label_3
_geom_angle_site_symmetry_1
_geom_angle_site_symmetry_3
_geom_angle
F1 Rb1 F3 . 6_665 109.51(19)
F1 Rb1 F3 . 4_565 109.51(19)
F3 Rb1 F3 6_665 4_565 109.43(19)
F1 Rb1 F3 . 5 109.51(19)
F3 Rb1 F3 6_665 5 109.43(19)
F3 Rb1 F3 4_565 5 109.43(19)
F1 Rb1 F5 . 7_565 58.9(2)
F3 Rb1 F5 6_665 7_565 100.71(13)
F3 Rb1 F5 4_565 7_565 57.8(2)
F3 Rb1 F5 5 7_565 149.85(15)
F1 Rb1 F5 . 2 58.9(2)
F3 Rb1 F5 6_665 2 149.85(15)
F3 Rb1 F5 4_565 2 57.8(2)
F3 Rb1 F5 5 2 100.71(13)
F5 Rb1 F5 7_565 2 49.1(2)
F1 Rb1 F5 . 1_565 58.9(2)
F3 Rb1 F5 6_665 1_565 57.8(2)
F3 Rb1 F5 4_565 1_565 100.71(13)
F3 Rb1 F5 5 1_565 149.85(15)
F5 Rb1 F5 7_565 1_565 52.2(2)
F5 Rb1 F5 2 1_565 95.7(3)
F1 Rb1 F5 . 8_665 58.9(2)
F3 Rb1 F5 6_665 8_665 57.8(2)
F3 Rb1 F5 4_565 8_665 149.85(15)
F3 Rb1 F5 5 8_665 100.71(13)
F5 Rb1 F5 7_565 8_665 95.7(3)
F5 Rb1 F5 2 8_665 117.7(4)
F5 Rb1 F5 1_565 8_665 49.1(2)
F1 Rb1 F5 . 9 58.9(2)
F3 Rb1 F5 6_665 9 149.85(15)
F3 Rb1 F5 4_565 9 100.71(13)
F3 Rb1 F5 5 9 57.8(2)
F5 Rb1 F5 7_565 9 95.7(3)
F5 Rb1 F5 2 9 52.2(2)
F5 Rb1 F5 1_565 9 117.7(4)
F5 Rb1 F5 8_665 9 95.7(3)
F1 Rb1 F5 . 3_665 58.9(2)
F3 Rb1 F5 6_665 3_665 100.71(13)
F3 Rb1 F5 4_565 3_665 149.85(15)
F3 Rb1 F5 5 3_665 57.8(2)
F5 Rb1 F5 7_565 3_665 117.7(4)
F5 Rb1 F5 2 3_665 95.7(3)
F5 Rb1 F5 1_565 3_665 95.7(3)
F5 Rb1 F5 8_665 3_665 52.2(2)
F5 Rb1 F5 9 3_665 49.1(2)
F1 Rb1 F6 . 4_565 150.33(15)
F3 Rb1 F6 6_665 4_565 58.44(15)
F3 Rb1 F6 4_565 4_565 58.44(15)
F3 Rb1 F6 5 4_565 100.2(3)
F5 Rb1 F6 7_565 4_565 94.9(2)
F5 Rb1 F6 2 4_565 116.24(18)
F5 Rb1 F6 1_565 4_565 94.9(2)
F5 Rb1 F6 8_665 4_565 116.24(18)
F5 Rb1 F6 9 4_565 145.0(2)
F5 Rb1 F6 3_665 4_565 145.0(2)
F1 Rb1 F6 . 6_665 150.33(15)
F3 Rb1 F6 6_665 6_665 58.44(15)
F3 Rb1 F6 4_565 6_665 100.2(3)
F3 Rb1 F6 5 6_665 58.44(15)
F5 Rb1 F6 7_565 6_665 145.0(2)
F5 Rb1 F6 2 6_665 145.0(2)
F5 Rb1 F6 1_565 6_665 116.24(18)
F5 Rb1 F6 8_665 6_665 94.9(2)
F5 Rb1 F6 9 6_665 116.24(18)
F5 Rb1 F6 3_665 6_665 94.9(2)
F6 Rb1 F6 4_565 6_665 50.8(2)
F4 Rb2 F4 4_564 5_564 107.9(2)
F4 Rb2 F4 4_564 6_564 107.9(2)
F4 Rb2 F4 5_564 6_564 107.9(2)
F4 Rb2 F5 4_564 9_565 151.95(15)
F4 Rb2 F5 5_564 9_565 100.01(16)
F4 Rb2 F5 6_564 9_565 59.0(2)
F4 Rb2 F5 4_564 2_565 100.01(16)
F4 Rb2 F5 5_564 2_565 151.95(15)
F4 Rb2 F5 6_564 2_565 59.0(2)
F5 Rb2 F5 9_565 2_565 52.0(3)
F4 Rb2 F5 4_564 3_565 59.0(2)
F4 Rb2 F5 5_564 3_565 100.01(16)
F4 Rb2 F5 6_564 3_565 151.95(15)
F5 Rb2 F5 9_565 3_565 119.7(4)
F5 Rb2 F5 2_565 3_565 97.0(3)
F4 Rb2 F5 4_564 1_565 151.95(15)
F4 Rb2 F5 5_564 1_565 59.0(2)
F4 Rb2 F5 6_564 1_565 100.01(16)
F5 Rb2 F5 9_565 1_565 50.5(2)
F5 Rb2 F5 2_565 1_565 97.0(3)
F5 Rb2 F5 3_565 1_565 97.0(3)
F4 Rb2 F5 4_564 8_565 59.0(2)
F4 Rb2 F5 5_564 8_565 151.95(15)
F4 Rb2 F5 6_564 8_565 100.01(16)
F5 Rb2 F5 9_565 8_565 97.0(3)
F5 Rb2 F5 2_565 8_565 50.5(2)
F5 Rb2 F5 3_565 8_565 52.0(3)
F5 Rb2 F5 1_565 8_565 119.7(4)
F4 Rb2 F5 4_564 7_565 100.01(16)
F4 Rb2 F5 5_564 7_565 59.0(2)
F4 Rb2 F5 6_564 7_565 151.95(15)
F5 Rb2 F5 9_565 7_565 97.0(3)
F5 Rb2 F5 2_565 7_565 119.7(4)
F5 Rb2 F5 3_565 7_565 50.5(2)
F5 Rb2 F5 1_565 7_565 52.0(3)
F5 Rb2 F5 8_565 7_565 97.0(3)
F4 Rb2 F6 4_564 2_565 58.01(6)
F4 Rb2 F6 5_564 2_565 58.01(6)
F4 Rb2 F6 6_564 2_565 147.3(3)
F5 Rb2 F6 9_565 2_565 146.3(2)
F5 Rb2 F6 2_565 2_565 146.3(2)
F5 Rb2 F6 3_565 2_565 50.60(19)
F5 Rb2 F6 1_565 2_565 96.25(14)
F5 Rb2 F6 8_565 2_565 96.25(15)
F5 Rb2 F6 7_565 2_565 50.60(19)
F4 Rb2 F6 4_564 3_565 147.3(3)
F4 Rb2 F6 5_564 3_565 58.01(6)
F4 Rb2 F6 6_564 3_565 58.01(6)
F5 Rb2 F6 9_565 3_565 50.60(19)
F5 Rb2 F6 2_565 3_565 96.25(15)
F5 Rb2 F6 3_565 3_565 146.3(2)
F5 Rb2 F6 1_565 3_565 50.60(19)
F5 Rb2 F6 8_565 3_565 146.3(2)
F5 Rb2 F6 7_565 3_565 96.25(14)
F6 Rb2 F6 2_565 3_565 115.99(12)
F4 Rb2 F6 4_564 1_565 58.01(6)
F4 Rb2 F6 5_564 1_565 147.3(3)
F4 Rb2 F6 6_564 1_565 58.01(6)
F5 Rb2 F6 9_565 1_565 96.25(14)
F5 Rb2 F6 2_565 1_565 50.60(19)
F5 Rb2 F6 3_565 1_565 96.25(14)
F5 Rb2 F6 1_565 1_565 146.3(2)
F5 Rb2 F6 8_565 1_565 50.60(19)
F5 Rb2 F6 7_565 1_565 146.3(2)
F6 Rb2 F6 2_565 1_565 115.99(13)
F6 Rb2 F6 3_565 1_565 115.99(13)
F5 Y1 F5 7_565 2 74.3(4)
F5 Y1 F6 7_565 . 121.8(3)
F5 Y1 F6 2 . 77.1(3)
F5 Y1 F6 7_565 2_565 77.1(3)
F5 Y1 F6 2 2_565 121.8(3)
F6 Y1 F6 . 2_565 76.9(4)
F5 Y1 F3 7_565 . 142.8(2)
F5 Y1 F3 2 . 142.8(2)
F6 Y1 F3 . . 80.9(3)
F6 Y1 F3 2_565 . 80.9(3)
F5 Y1 F1 7_565 . 81.2(4)
F5 Y1 F1 2 . 81.2(4)
F6 Y1 F1 . . 141.5(2)
F6 Y1 F1 2_565 . 141.5(2)
F3 Y1 F1 . . 98.6(4)
F5 Y1 F4 7_565 5_564 80.9(3)
F5 Y1 F4 2 5_564 141.3(3)
F6 Y1 F4 . 5_564 141.6(3)
F6 Y1 F4 2_565 5_564 79.5(2)
F3 Y1 F4 . 5_564 65.7(2)
F1 Y1 F4 . 5_564 65.8(2)
F5 Y1 F4 7_565 6_554 141.3(3)
F5 Y1 F4 2 6_554 80.9(3)
F6 Y1 F4 . 6_554 79.5(2)
F6 Y1 F4 2_565 6_554 141.6(3)
F3 Y1 F4 . 6_554 65.7(2)
F1 Y1 F4 . 6_554 65.8(2)
F4 Y1 F4 5_564 6_554 101.9(4)
F5 Y1 Y2 7_565 6_554 164.43(18)
F5 Y1 Y2 2 6_554 111.2(2)
F6 Y1 Y2 . 6_554 73.7(2)
F6 Y1 Y2 2_565 6_554 109.8(2)
F3 Y1 Y2 . 6_554 32.78(6)
F1 Y1 Y2 . 6_554 85.2(3)
F4 Y1 Y2 5_564 6_554 86.6(2)
F4 Y1 Y2 6_554 6_554 33.5(2)
F5 Y1 Y2 7_565 5_564 111.2(2)
F5 Y1 Y2 2 5_564 164.43(18)
F6 Y1 Y2 . 5_564 109.8(2)
F6 Y1 Y2 2_565 5_564 73.7(2)
F3 Y1 Y2 . 5_564 32.78(6)
F1 Y1 Y2 . 5_564 85.2(3)
F4 Y1 Y2 5_564 5_564 33.5(2)
F4 Y1 Y2 6_554 5_564 86.6(2)
Y2 Y1 Y2 6_554 5_564 59.79(4)
F5 Y1 Y1 7_565 3_565 74.74(18)
F5 Y1 Y1 2 3_565 109.9(2)
F6 Y1 Y1 . 3_565 163.4(2)
F6 Y1 Y1 2_565 3_565 109.70(19)
F3 Y1 Y1 . 3_565 85.10(14)
F1 Y1 Y1 . 3_565 32.93(14)
F4 Y1 Y1 5_564 3_565 33.44(15)
F4 Y1 Y1 6_554 3_565 86.69(15)
Y2 Y1 Y1 6_554 3_565 89.72(2)
Y2 Y1 Y1 5_564 3_565 59.777(17)
F5 Y1 Y1 7_565 2_665 109.93(19)
F5 Y1 Y1 2 2_665 74.74(17)
F6 Y1 Y1 . 2_665 109.70(19)
F6 Y1 Y1 2_565 2_665 163.4(2)
F3 Y1 Y1 . 2_665 85.10(14)
F1 Y1 Y1 . 2_665 32.93(14)
F4 Y1 Y1 5_564 2_665 86.69(15)
F4 Y1 Y1 6_554 2_665 33.44(15)
Y2 Y1 Y1 6_554 2_665 59.777(17)
Y2 Y1 Y1 5_564 2_665 89.72(2)
Y1 Y1 Y1 3_565 2_665 60.0
F7 Y2 F7 . 2 76.2(4)
F7 Y2 F5 . . 75.6(3)
F7 Y2 F5 2 . 121.0(3)
F7 Y2 F5 . 9 121.0(3)
F7 Y2 F5 2 9 75.6(3)
F5 Y2 F5 . 9 76.6(5)
F7 Y2 F3 . 5 143.4(3)
F7 Y2 F3 2 5 82.1(3)
F5 Y2 F3 . 5 141.0(3)
F5 Y2 F3 9 5 80.3(3)
F7 Y2 F3 . 6_655 82.1(3)
F7 Y2 F3 2 6_655 143.4(3)
F5 Y2 F3 . 6_655 80.3(3)
F5 Y2 F3 9 6_655 141.0(3)
F3 Y2 F3 5 6_655 99.3(3)
F7 Y2 F2 . . 141.91(19)
F7 Y2 F2 2 . 141.9(2)
F5 Y2 F2 . . 79.8(3)
F5 Y2 F2 9 . 79.8(3)
F3 Y2 F2 5 . 65.3(2)
F3 Y2 F2 6_655 . 65.3(2)
F7 Y2 F4 . . 81.4(3)
F7 Y2 F4 2 . 81.4(3)
F5 Y2 F4 . . 141.7(2)
F5 Y2 F4 9 . 141.7(2)
F3 Y2 F4 5 . 66.3(2)
F3 Y2 F4 6_655 . 66.3(2)
F2 Y2 F4 . . 101.5(4)
F7 Y2 Y2 . 3_665 165.7(2)
F7 Y2 Y2 2 3_665 110.63(19)
F5 Y2 Y2 . 3_665 109.33(18)
F5 Y2 Y2 9 3_665 73.22(15)
F3 Y2 Y2 5 3_665 32.85(16)
F3 Y2 Y2 6_655 3_665 85.53(15)
F2 Y2 Y2 . 3_665 33.15(14)
F4 Y2 Y2 . 3_665 87.13(15)
F7 Y2 Y2 . 2_655 110.63(18)
F7 Y2 Y2 2 2_655 165.7(2)
F5 Y2 Y2 . 2_655 73.22(15)
F5 Y2 Y2 9 2_655 109.33(18)
F3 Y2 Y2 5 2_655 85.53(15)
F3 Y2 Y2 6_655 2_655 32.85(16)
F2 Y2 Y2 . 2_655 33.15(14)
F4 Y2 Y2 . 2_655 87.13(15)
Y2 Y2 Y2 3_665 2_655 60.0
F7 Y2 Y1 . 5 111.7(3)
F7 Y2 Y1 2 5 75.5(2)
F5 Y2 Y1 . 5 163.49(15)
F5 Y2 Y1 9 5 109.6(2)
F3 Y2 Y1 5 5 33.09(19)
F3 Y2 Y1 6_655 5 85.96(19)
F2 Y2 Y1 . 5 86.2(3)
F4 Y2 Y1 . 5 33.81(7)
Y2 Y2 Y1 3_665 5 60.104(18)
Y2 Y2 Y1 2_655 5 90.28(2)
F7 Y2 Y1 . 6_655 75.5(2)
F7 Y2 Y1 2 6_655 111.7(3)
F5 Y2 Y1 . 6_655 109.6(2)
F5 Y2 Y1 9 6_655 163.49(15)
F3 Y2 Y1 5 6_655 85.96(19)
F3 Y2 Y1 6_655 6_655 33.09(19)
F2 Y2 Y1 . 6_655 86.2(3)
F4 Y2 Y1 . 6_655 33.81(7)
Y2 Y2 Y1 3_665 6_655 90.28(2)
Y2 Y2 Y1 2_655 6_655 60.104(18)
Y1 Y2 Y1 5 6_655 60.45(3)
Y1 F1 Y1 . 3_565 114.1(3)
Y1 F1 Y1 . 2_665 114.1(3)
Y1 F1 Y1 3_565 2_665 114.1(3)
Y1 F1 Rb1 . . 104.3(4)
Y1 F1 Rb1 3_565 . 104.3(4)
Y1 F1 Rb1 2_665 . 104.3(4)
Y2 F2 Y2 2_655 3_665 113.7(3)
Y2 F2 Y2 2_655 . 113.7(3)
Y2 F2 Y2 3_665 . 113.7(3)
Y2 F3 Y2 6_554 5_564 114.3(3)
Y2 F3 Y1 6_554 . 114.1(2)
Y2 F3 Y1 5_564 . 114.1(2)
Y2 F3 Rb1 6_554 4_564 104.4(2)
Y2 F3 Rb1 5_564 4_564 104.4(2)
Y1 F3 Rb1 . 4_564 103.8(3)
Y2 F4 Y1 . 5 112.7(2)
Y2 F4 Y1 . 6_655 112.7(2)
Y1 F4 Y1 5 6_655 113.1(3)
Y2 F4 Rb2 . 4_565 107.7(3)
Y1 F4 Rb2 5 4_565 104.9(2)
Y1 F4 Rb2 6_655 4_565 104.9(2)
Y1 F5 Y2 3 . 145.4(3)
Y1 F5 Rb1 3 1_545 97.26(19)
Y2 F5 Rb1 . 1_545 97.2(4)
Y1 F5 Rb2 3 1_545 97.0(4)
Y2 F5 Rb2 . 1_545 98.52(18)
Rb1 F5 Rb2 1_545 1_545 127.9(2)
Y1 F6 Y1 . 3_455 146.9(4)
Y1 F6 Rb1 . 4_564 96.9(2)
Y1 F6 Rb1 3_455 4_564 96.9(2)
Y1 F6 Rb2 . 1_545 96.5(2)
Y1 F6 Rb2 3_455 1_545 96.5(2)
Rb1 F6 Rb2 4_564 1_545 131.4(3)
Y2 F7 Y2 3 . 151.5(4)
Y2 F7 Rb1 3 1_545 96.9(2)
Y2 F7 Rb1 . 1_545 96.9(2)
Y2 F7 Rb2 3 4_565 95.6(2)
Y2 F7 Rb2 . 4_565 95.6(2)
Rb1 F7 Rb2 1_545 4_565 127.2(3)

loop_
_geom_bond_atom_site_label_1
_geom_bond_atom_site_label_2
_geom_bond_site_symmetry_2
_geom_bond_distance
Rb1 F1 . 2.817(16)
Rb1 F3 6_665 2.838(7)
Rb1 F3 4_565 2.838(7)
Rb1 F3 5 2.838(7)
Rb1 F5 7_565 3.192(9)
Rb1 F5 2 3.192(9)
Rb1 F5 1_565 3.192(9)
Rb1 F5 8_665 3.192(9)
Rb1 F5 9 3.192(9)
Rb1 F5 3_665 3.192(9)
Rb1 F6 4_565 3.199(10)
Rb1 F6 6_665 3.199(10)
Rb2 F4 4_564 2.787(8)
Rb2 F4 5_564 2.787(7)
Rb2 F4 6_564 2.787(8)
Rb2 F5 9_565 3.205(8)
Rb2 F5 2_565 3.205(8)
Rb2 F5 3_565 3.205(8)
Rb2 F5 1_565 3.205(8)
Rb2 F5 8_565 3.205(8)
Rb2 F5 7_565 3.205(8)
Rb2 F6 2_565 3.216(8)
Rb2 F6 3_565 3.216(8)
Rb2 F6 1_565 3.216(8)
Y1 F5 7_565 2.198(10)
Y1 F5 2 2.198(10)
Y1 F6 . 2.207(3)
Y1 F6 2_565 2.207(3)
Y1 F3 . 2.357(8)
Y1 F1 . 2.363(4)
Y1 F4 5_564 2.377(4)
Y1 F4 6_554 2.377(4)
Y1 Y2 6_554 3.9405(15)
Y1 Y2 5_564 3.9405(15)
Y1 Y1 3_565 3.9670(19)
Y1 Y1 2_665 3.9670(19)
Y2 F7 . 2.203(2)
Y2 F7 2 2.203(2)
Y2 F5 . 2.204(10)
Y2 F5 9 2.204(10)
Y2 F3 5 2.338(4)
Y2 F3 6_655 2.338(4)
Y2 F2 . 2.346(4)
Y2 F4 . 2.357(9)
Y2 Y2 3_665 3.9281(19)
Y2 Y2 2_655 3.9280(18)
Y2 Y1 5 3.9405(15)
Y2 Y1 6_655 3.9405(15)
F1 Y1 3_565 2.363(4)
F1 Y1 2_665 2.363(4)
F2 Y2 2_655 2.346(4)
F2 Y2 3_665 2.346(4)
F3 Y2 6_554 2.338(4)
F3 Y2 5_564 2.338(4)
F3 Rb1 4_564 2.838(7)
F4 Y1 5 2.377(4)
F4 Y1 6_655 2.377(4)
F4 Rb2 4_565 2.787(7)
F5 Y1 3 2.198(10)
F5 Rb1 1_545 3.192(9)
F5 Rb2 1_545 3.205(8)
F6 Y1 3_455 2.207(3)
F6 Rb1 4_564 3.199(10)
F6 Rb2 1_545 3.216(8)
F7 Y2 3 2.203(2)
F7 Rb1 1_545 3.204(7)
F7 Rb2 4_565 3.321(10)
